data_2211489
loop_
_publ_author_name
'Novak, Igor'
'Li, DongBo'

_publ_section_title
;
 1,2,4,5-Tetraiodobenzene
;
_journal_coeditor_code KP2054
_journal_issue 12
_journal_name_full 'Acta Crystallographica Section E'
_journal_page_first o5736
_journal_page_last o5737
_journal_paper_doi 10.1107/S1600536806048823
_journal_volume 62
_journal_year 2006
_chemical_formula_iupac 'C6 H2 I4'
_chemical_formula_moiety 'C6 H2 I4'
_chemical_formula_sum 'C6 H2 I4'
_chemical_formula_weight 581.68
_chemical_name_common 1,2,4,5-tetraiodobenzene
_chemical_name_systematic
;
1,2,4,5-tetraiodobenzene
;
_space_group_IT_number 13
_symmetry_cell_setting monoclinic
_symmetry_space_group_name_Hall '-P 2yc'
_symmetry_space_group_name_H-M 'P 1 2/c 1'
_atom_sites_solution_hydrogens geom
_atom_sites_solution_primary direct
_atom_sites_solution_secondary difmap
_audit_creation_method SHELXL-97
_cell_angle_alpha 90.00
_cell_angle_beta 102.203(2)
_cell_angle_gamma 90.00
_cell_formula_units_Z 4
_cell_length_a 17.8144(8)
_cell_length_b 7.4999(8)
_cell_length_c 7.9125(8)
_cell_measurement_reflns_used 8192
_cell_measurement_temperature 223(2)
_cell_measurement_theta_max 25.0
_cell_measurement_theta_min 2.06
_cell_volume 1033.27(16)
_computing_cell_refinement SMART
_computing_data_collection 'SMART (Bruker, 1997)'
_computing_data_reduction 'SHELXTL (Sheldrick, 1997b) and SAINT  (Bruker, 1997)'
_computing_molecular_graphics SHELXTL
_computing_publication_material SHELXTL
_computing_structure_refinement 'SHELXL97 (Sheldrick, 1997a)'
_computing_structure_solution 'SHELXS97 (Sheldrick, 1997a)'
_diffrn_ambient_temperature 223(2)
_diffrn_measured_fraction_theta_full 0.996
_diffrn_measured_fraction_theta_max 0.996
_diffrn_measurement_device_type 'Bruker SMART CCD area detector'
_diffrn_measurement_method '\f and \w'
_diffrn_radiation_monochromator graphite
_diffrn_radiation_source 'fine-focus sealed tube'
_diffrn_radiation_type MoK\a
_diffrn_radiation_wavelength 0.71073
_diffrn_reflns_av_R_equivalents 0.0775
_diffrn_reflns_av_sigmaI/netI 0.0596
_diffrn_reflns_limit_h_max 25
_diffrn_reflns_limit_h_min -18
_diffrn_reflns_limit_k_max 10
_diffrn_reflns_limit_k_min -8
_diffrn_reflns_limit_l_max 11
_diffrn_reflns_limit_l_min -11
_diffrn_reflns_number 8332
_diffrn_reflns_theta_full 29.97
_diffrn_reflns_theta_max 29.97
_diffrn_reflns_theta_min 2.34
_exptl_absorpt_coefficient_mu 11.997
_exptl_absorpt_correction_T_max 0.3807
_exptl_absorpt_correction_T_min 0.1285
_exptl_absorpt_correction_type multi-scan
_exptl_absorpt_process_details '(SADABS; Sheldrick, 2001)'
_exptl_crystal_colour colourless
_exptl_crystal_density_diffrn 3.739
_exptl_crystal_density_method 'not measured'
_exptl_crystal_description 'plate, cut'
_exptl_crystal_F_000 1000
_exptl_crystal_size_max 0.40
_exptl_crystal_size_mid 0.10
_exptl_crystal_size_min 0.08
_refine_diff_density_max 1.474
_refine_diff_density_min -1.837
_refine_ls_extinction_coef 0.0040(3)
_refine_ls_extinction_expression Fc^*^=kFc[1+0.001xFc^2^\l^3^/sin(2\q)]^-1/4^
_refine_ls_extinction_method SHELXL97
_refine_ls_goodness_of_fit_ref 1.044
_refine_ls_hydrogen_treatment constr
_refine_ls_matrix_type full
_refine_ls_number_parameters 92
_refine_ls_number_reflns 3006
_refine_ls_number_restraints 0
_refine_ls_restrained_S_all 1.044
_refine_ls_R_factor_all 0.0562
_refine_ls_R_factor_gt 0.0454
_refine_ls_shift/su_max 0.000
_refine_ls_shift/su_mean 0.000
_refine_ls_structure_factor_coef Fsqd
_refine_ls_weighting_details 'calc w=1/[\s^2^(Fo^2^)+(0.0526P)^2^] where P=(Fo^2^+2Fc^2^)/3'
_refine_ls_weighting_scheme calc
_refine_ls_wR_factor_gt 0.1046
_refine_ls_wR_factor_ref 0.1097
_reflns_number_gt 2485
_reflns_number_total 3006
_reflns_threshold_expression I>2\s(I)
_cod_data_source_file kp2054.cif
_cod_data_source_block I
_cod_depositor_comments
;
The following automatic conversions were performed:
'_symmetry_cell_setting' value 'Monoclinic' changed to 'monoclinic'
according to '/home/saulius/struct/CIF-dictionaries/cif_core.dic'
dictionary named 'cif_core.dic' version 2.4.1 from 2010-06-29.

Automatic conversion script
Id: cif_fix_enum 1527 2010-12-29 10:47:43Z saulius 

The following automatic conversions were performed:

'_symmetry_cell_setting' value 'Monoclinic' changed to 'monoclinic'
according to /home/saulius/struct/CIF-dictionaries/cif_core.dic
dictionary named 'cif_core.dic' version 2.4.1 from 2010-06-29.

Automatic conversion script
Id: cif_fix_values 1715 2011-07-08 13:25:40Z adriana 
;
_cod_original_cell_volume 1033.27(15)
_cod_original_sg_symbol_H-M P2/c
_cod_database_code 2211489
_cod_database_fobs_code 2211489

loop_
_symmetry_equiv_pos_as_xyz
'x, y, z'
'-x, y, -z+1/2'
'-x, -y, -z'
'x, -y, z-1/2'

loop_
_atom_site_type_symbol
_atom_site_label
_atom_site_fract_x
_atom_site_fract_y
_atom_site_fract_z
_atom_site_U_iso_or_equiv
_atom_site_adp_type
_atom_site_calc_flag
_atom_site_refinement_flags
_atom_site_occupancy
I I1 0.12124(3) 0.15513(7) 0.68451(7) 0.03190(10) Uani d . 1
I I2 0.18047(3) 0.62698(7) 0.73215(7) 0.03116(10) Uani d . 1
I I4 0.38087(3) 0.65031(6) 0.56686(7) 0.03375(10) Uani d . 1
I I6 0.67999(3) 0.88392(7) 0.42765(6) 0.02877(10) Uani d . 1
C C1 0.0505(4) 0.3659(5) 0.5740(5) 0.0230(8) Uani d . 1
C C2 0.0724(4) 0.5458(5) 0.5946(5) 0.0222(8) Uani d . 1
C C3 0.0216(4) 0.6777(5) 0.5214(5) 0.0235(8) Uani d . 1
H H3 0.0361 0.7981 0.5365 0.028 Uiso calc R 1
C C4 0.4505(4) 0.8634(5) 0.5255(5) 0.0223(8) Uani d . 1
C C5 0.5232(4) 0.8238(5) 0.4957(5) 0.0237(8) Uani d . 1
H H5 0.5390 0.7044 0.4927 0.028 Uiso calc R 1
C C6 0.5719(4) 0.9594(5) 0.4707(5) 0.0218(8) Uani d . 1

loop_
_atom_site_aniso_label
_atom_site_aniso_U_11
_atom_site_aniso_U_22
_atom_site_aniso_U_33
_atom_site_aniso_U_12
_atom_site_aniso_U_13
_atom_site_aniso_U_23
I1 0.0279(3) 0.0260(3) 0.0419(3) 0.00650(9) 0.0077(2) 0.00415(18)
I2 0.0202(3) 0.0346(3) 0.0365(3) -0.00720(9) 0.00099(9) -0.00335(18)
I4 0.0320(3) 0.0242(3) 0.0484(3) -0.0067(2) 0.0160(2) -0.00051(19)
I6 0.0200(3) 0.0334(3) 0.0345(3) 0.00754(9) 0.00949(8) 0.00348(18)
C1 0.022(3) 0.018(3) 0.031(3) 0.002(3) 0.011(3) -0.002(2)
C2 0.018(3) 0.029(3) 0.020(3) -0.007(3) 0.004(2) -0.003(2)
C3 0.020(3) 0.020(3) 0.034(4) -0.001(3) 0.012(3) -0.003(3)
C4 0.016(3) 0.024(3) 0.028(3) -0.002(3) 0.008(3) 0.002(2)
C5 0.025(4) 0.018(3) 0.028(3) 0.003(3) 0.003(3) 0.002(2)
C6 0.019(3) 0.024(3) 0.023(3) 0.005(3) 0.007(2) 0.001(2)

loop_
_atom_type_symbol
_atom_type_description
_atom_type_scat_dispersion_real
_atom_type_scat_dispersion_imag
_atom_type_scat_source
C C 0.0033 0.0016 'International Tables Vol C Tables 4.2.6.8 and 6.1.1.4'
H H 0.0000 0.0000 'International Tables Vol C Tables 4.2.6.8 and 6.1.1.4'
I I -0.4742 1.8119 'International Tables Vol C Tables 4.2.6.8 and 6.1.1.4'

loop_
_geom_angle_atom_site_label_1
_geom_angle_atom_site_label_2
_geom_angle_atom_site_label_3
_geom_angle_site_symmetry_1
_geom_angle_site_symmetry_3
_geom_angle
C3 C1 C2 3_566 . 119.6(6)
C3 C1 I1 3_566 . 117.1(5)
C2 C1 I1 . . 123.3(5)
C3 C2 C1 . . 119.8(6)
C3 C2 I2 . . 117.3(5)
C1 C2 I2 . . 122.9(5)
C2 C3 C1 . 3_566 120.6(6)
C2 C3 H3 . . 119.7
C1 C3 H3 3_566 . 119.7
C6 C4 C5 3_676 . 119.2(6)
C6 C4 I4 3_676 . 123.0(5)
C5 C4 I4 . . 117.8(5)
C6 C5 C4 . . 120.1(6)
C6 C5 H5 . . 119.9
C4 C5 H5 . . 120.0
C5 C6 C4 . 3_676 120.7(6)
C5 C6 I6 . . 116.8(5)
C4 C6 I6 3_676 . 122.5(5)

loop_
_geom_bond_atom_site_label_1
_geom_bond_atom_site_label_2
_geom_bond_site_symmetry_2
_geom_bond_distance
I1 C1 . 2.094(7)
I2 C2 . 2.092(6)
I4 C4 . 2.091(7)
I6 C6 . 2.102(7)
C1 C3 3_566 1.384(7)
C1 C2 . 1.404(7)
C2 C3 . 1.383(7)
C3 C1 3_566 1.384(7)
C3 H3 . 0.9400
C4 C6 3_676 1.390(7)
C4 C5 . 1.397(7)
C5 C6 . 1.378(7)
C5 H5 . 0.9400
C6 C4 3_676 1.390(7)
